data_4349995
loop_
_publ_author_name
'Buvailo, Halyna I.'
'Makhankova, Valeriya G.'
'Kokozay, Vladimir N.'
'Omelchenko, Irina V.'
'Shishkina, Svitlana V.'
'Jezierska, Julia'
'Pavliuk, Mariia V.'
'Shylin, Sergii I.'

_publ_section_title
;
 Copper-containing hybrid compounds based on extremely rare [V2Mo6O26]6--
 POM as water oxidation catalysts
;
_journal_issue 7
_journal_name_full 'Inorganic Chemistry Frontiers'
_journal_page_first 1813
_journal_paper_doi 10.1039/C9QI00040B
_journal_volume 6
_journal_year 2019
_chemical_formula_moiety 'Mo6 O26 V2, C4 H16 Cu N4, C2 H10 N2, 2(H4 N), 4(H2 O)'
_chemical_formula_sum 'C6 H42 Cu Mo6 N8 O30 V2'
_chemical_formula_weight 1447.53
_space_group_crystal_system triclinic
_space_group_IT_number 2
_space_group_name_Hall '-P 1'
_space_group_name_H-M_alt 'P -1'
_atom_sites_solution_hydrogens mixed
_atom_sites_solution_primary direct
_audit_creation_date 2018-11-29
_audit_creation_method
;
Olex2 1.2
(compiled 2018.05.29 svn.r3508 for OlexSys, GUI svn.r5506)
;
_audit_update_record
;
2018-11-29 deposited with the CCDC.	2019-05-27 downloaded from the CCDC.
;
_cell_angle_alpha 102.267(4)
_cell_angle_beta 112.333(5)
_cell_angle_gamma 99.415(5)
_cell_formula_units_Z 1
_cell_length_a 8.5468(5)
_cell_length_b 10.9507(5)
_cell_length_c 10.9914(4)
_cell_measurement_reflns_used 2913
_cell_measurement_temperature 298
_cell_measurement_theta_max 30.6810
_cell_measurement_theta_min 3.7250
_cell_volume 895.22(9)
_computing_cell_refinement
'CrysAlisPro, Agilent Technologies, Version 1.171.36.32 (release 02-08-2013 CrysAlis171 .NET) (compiled Aug 2 2013,16:46:58)'
_computing_data_collection
'CrysAlisPro, Agilent Technologies, Version 1.171.36.32 (release 02-08-2013 CrysAlis171 .NET) (compiled Aug 2 2013,16:46:58)'
_computing_data_reduction
'CrysAlisPro, Agilent Technologies, Version 1.171.36.32 (release 02-08-2013 CrysAlis171 .NET) (compiled Aug 2 2013,16:46:58)'
_computing_molecular_graphics 'Olex2 (Dolomanov et al., 2009)'
_computing_publication_material 'Olex2 (Dolomanov et al., 2009)'
_computing_structure_refinement 'ShelXL (Sheldrick, 2015)'
_computing_structure_solution 'ShelXT (Sheldrick, 2015)'
_diffrn_ambient_temperature 298
_diffrn_detector 'CCD plate'
_diffrn_detector_area_resol_mean 16.1827
_diffrn_detector_type Sapphire3
_diffrn_measured_fraction_theta_full 0.997
_diffrn_measured_fraction_theta_max 0.873
_diffrn_measurement_details
;
#__ type_ start__ end____ width___ exp.time_
  1 omega -102.00  -50.00   1.0000   50.0000
omega____ theta____ kappa____ phi______ frames
    -      -25.3583  178.0000   30.0000 52

#__ type_ start__ end____ width___ exp.time_
  2 omega   10.00   40.00   1.0000   50.0000
omega____ theta____ kappa____ phi______ frames
    -      -25.3583   77.0000  120.0000 30

#__ type_ start__ end____ width___ exp.time_
  3 omega  -92.00    0.00   1.0000   50.0000
omega____ theta____ kappa____ phi______ frames
    -      -25.3583  -77.0000    0.0000 92

#__ type_ start__ end____ width___ exp.time_
  4 omega  -53.00  -27.00   1.0000   50.0000
omega____ theta____ kappa____ phi______ frames
    -      -25.3583   77.0000  120.0000 26

#__ type_ start__ end____ width___ exp.time_
  5 omega    7.00   65.00   1.0000   50.0000
omega____ theta____ kappa____ phi______ frames
    -       26.6083  -99.0000 -120.0000 58

#__ type_ start__ end____ width___ exp.time_
  6 omega   -5.00   29.00   1.0000   50.0000
omega____ theta____ kappa____ phi______ frames
    -       26.6083   89.0000  -17.0000 34

#__ type_ start__ end____ width___ exp.time_
  7 omega  -36.00  100.00   1.0000   50.0000
omega____ theta____ kappa____ phi______ frames
    -       26.6083    0.0000  -30.0000 136
;
_diffrn_measurement_device 'four-circle diffractometer'
_diffrn_measurement_device_type 'Xcalibur, Sapphire3'
_diffrn_measurement_method '\w scans'
_diffrn_orient_matrix_UB_11 0.0782400000
_diffrn_orient_matrix_UB_12 -0.0164022000
_diffrn_orient_matrix_UB_13 0.0036244000
_diffrn_orient_matrix_UB_21 0.0307574000
_diffrn_orient_matrix_UB_22 0.0602799000
_diffrn_orient_matrix_UB_23 -0.0086954000
_diffrn_orient_matrix_UB_31 0.0402071000
_diffrn_orient_matrix_UB_32 0.0289388000
_diffrn_orient_matrix_UB_33 0.0725481000
_diffrn_radiation_monochromator graphite
_diffrn_radiation_probe x-ray
_diffrn_radiation_type MoK\a
_diffrn_radiation_wavelength 0.71073
_diffrn_reflns_av_R_equivalents 0.0448
_diffrn_reflns_av_unetI/netI 0.0928
_diffrn_reflns_Laue_measured_fraction_full 0.997
_diffrn_reflns_Laue_measured_fraction_max 0.873
_diffrn_reflns_limit_h_max 12
_diffrn_reflns_limit_h_min -12
_diffrn_reflns_limit_k_max 15
_diffrn_reflns_limit_k_min -10
_diffrn_reflns_limit_l_max 15
_diffrn_reflns_limit_l_min -14
_diffrn_reflns_number 9455
_diffrn_reflns_point_group_measured_fraction_full 0.997
_diffrn_reflns_point_group_measured_fraction_max 0.873
_diffrn_reflns_theta_full 30.000
_diffrn_reflns_theta_max 32.366
_diffrn_reflns_theta_min 3.208
_diffrn_source 'Enhance (Mo) X-ray Source'
_diffrn_source_target Mo
_exptl_absorpt_coefficient_mu 3.218
_exptl_absorpt_correction_T_max 1.00000
_exptl_absorpt_correction_T_min 0.63594
_exptl_absorpt_correction_type multi-scan
_exptl_absorpt_process_details
;
CrysAlisPro, Agilent Technologies,
Version 1.171.36.32 (release 02-08-2013 CrysAlis171 .NET)
(compiled Aug  2 2013,16:46:58)
Empirical absorption correction using spherical harmonics,
 implemented in SCALE3 ABSPACK scaling algorithm.
;
_exptl_crystal_colour 'clear light violet'
_exptl_crystal_colour_lustre clear
_exptl_crystal_colour_modifier light
_exptl_crystal_colour_primary violet
_exptl_crystal_density_diffrn 2.685
_exptl_crystal_description plate
_exptl_crystal_F_000 701
_exptl_crystal_size_max 0.4
_exptl_crystal_size_mid 0.4
_exptl_crystal_size_min 0.05
_refine_diff_density_max 0.946
_refine_diff_density_min -1.065
_refine_diff_density_rms 0.170
_refine_ls_extinction_method none
_refine_ls_goodness_of_fit_ref 0.934
_refine_ls_hydrogen_treatment constr
_refine_ls_matrix_type full
_refine_ls_number_parameters 262
_refine_ls_number_reflns 5609
_refine_ls_number_restraints 12
_refine_ls_restrained_S_all 0.933
_refine_ls_R_factor_all 0.0766
_refine_ls_R_factor_gt 0.0445
_refine_ls_shift/su_max 0.001
_refine_ls_shift/su_mean 0.000
_refine_ls_structure_factor_coef Fsqd
_refine_ls_weighting_details 'w=1/[\s^2^(Fo^2^)+(0.0057P)^2^] where P=(Fo^2^+2Fc^2^)/3'
_refine_ls_weighting_scheme calc
_refine_ls_wR_factor_gt 0.0615
_refine_ls_wR_factor_ref 0.0710
_reflns_Friedel_coverage 0.000
_reflns_number_gt 3921
_reflns_number_total 5609
_reflns_threshold_expression 'I > 2\s(I)'
_cod_data_source_file c9qi00040b2.cif
_cod_data_source_block koko663
_cod_original_cell_volume 895.21(8)
_cod_database_code 4349995
_shelx_shelxl_version_number 2016/6
_shelx_space_group_comment
;
The symmetry employed for this shelxl refinement is uniquely defined
by the following loop, which should always be used as a source of
symmetry information in preference to the above space-group names.
They are only intended as comments.
;
_reflns_odcompleteness_completeness 99.87
_reflns_odcompleteness_iscentric 1
_reflns_odcompleteness_theta 30.01
_olex2_refinement_description
;
1. Fixed Uiso
 At 1.2 times of:
  All C(H,H) groups, All N(H,H) groups, All N(H,H,H,H,H,H) groups
 At 1.5 times of:
  All N(H,H,H,H) groups, All O(H,H) groups
2. Uiso/Uaniso restraints and constraints
Uanis(O15B) \\sim Ueq, Uanis(O15A) \\sim Ueq: with sigma of 0.01 and sigma for
terminal atoms of 0.01
3. Others
 Fixed Sof: H3AA(0.6) H3AB(0.6) H3AC(0.6) H3BD(0.4) H3BE(0.4) H3BF(0.4)
 C3A(0.4) H3AD(0.4) H3AE(0.4) C3B(0.6) H3BA(0.6) H3BB(0.6) O15B(0.45)
 H15A(0.45) H15B(0.45) O15A(0.55) H15C(0.55) H15D(0.55)
4.a Riding coordinates:
 N4(H4A,H4B,H4C,H4D), O15B(H15A,H15B), O15A(H15C,H15D)
4.b Free rotating group:
 O14(H14A,H14B)
4.c Secondary CH2 refined with riding coordinates:
 N1(H1A,H1B), N2(H2A,H2B), C1(H1C,H1D), C2(H2C,H2D), C3A(H3AD,H3AE), C3B(H3BA,
 H3BB)
4.d Me refined with riding coordinates:
 N3(H3AA,H3AB,H3AC), N3(H3BD,H3BE,H3BF)
;
_olex2_date_sample_data_collection 2015-10-05
_olex2_date_sample_submission 2015-10-01
_olex2_submission_original_sample_id koko663
_olex2_submission_special_instructions 'No special instructions were received'

loop_
_space_group_symop_operation_xyz
'x, y, z'
'-x, -y, -z'

loop_
_atom_site_label
_atom_site_type_symbol
_atom_site_fract_x
_atom_site_fract_y
_atom_site_fract_z
_atom_site_U_iso_or_equiv
_atom_site_adp_type
_atom_site_occupancy
_atom_site_site_symmetry_order
_atom_site_calc_flag
_atom_site_refinement_flags_posn
_atom_site_refinement_flags_adp
_atom_site_refinement_flags_occupancy
_atom_site_disorder_assembly
_atom_site_disorder_group
Mo1 Mo 0.57723(6) 0.64155(4) 0.78381(4) 0.02213(10) Uani 1 1 d . . . . .
Mo2 Mo 0.46468(6) 0.32633(4) 0.70593(4) 0.02277(10) Uani 1 1 d . . . . .
Mo3 Mo 0.37279(6) 0.18514(4) 0.91477(4) 0.02513(10) Uani 1 1 d . . . . .
Cu1 Cu 0.500000 0.000000 0.500000 0.0315(2) Uani 1 2 d S T P . .
V1 V 0.28669(10) 0.49876(7) 0.92192(7) 0.01926(16) Uani 1 1 d . . . . .
O1 O 0.5013(4) 0.7624(3) 0.8878(3) 0.0258(7) Uani 1 1 d . . . . .
O2 O 0.4342(5) 0.6350(3) 0.6220(3) 0.0333(8) Uani 1 1 d . . . . .
O3 O 0.7723(4) 0.7387(3) 0.8099(3) 0.0343(8) Uani 1 1 d . . . . .
O4 O 0.6401(4) 0.4803(3) 0.7509(3) 0.0254(7) Uani 1 1 d . . . . .
O5 O 0.3702(4) 0.4910(3) 0.7980(3) 0.0244(7) Uani 1 1 d . . . . .
O6 O 0.3253(5) 0.3140(3) 0.5402(3) 0.0321(8) Uani 1 1 d . . . . .
O7 O 0.5820(4) 0.2159(3) 0.6857(3) 0.0316(8) Uani 1 1 d . . . . .
O8 O 0.2948(4) 0.2274(3) 0.7477(3) 0.0253(7) Uani 1 1 d . . . . .
O9 O 0.4819(5) 0.0753(3) 0.8785(3) 0.0400(9) Uani 1 1 d . . . . .
O10 O 0.1751(5) 0.0927(3) 0.8910(3) 0.0395(9) Uani 1 1 d . . . . .
O11 O 0.2997(4) 0.3675(3) 0.9893(3) 0.0240(7) Uani 1 1 d . . . . .
O12 O 0.0789(4) 0.4952(3) 0.8533(3) 0.0307(8) Uani 1 1 d . . . . .
O13 O 0.3986(4) 0.6426(3) 1.0573(3) 0.0229(7) Uani 1 1 d . . . . .
N1 N 0.7226(6) -0.0377(4) 0.6099(4) 0.0341(10) Uani 1 1 d . . . . .
H1A H 0.755984 -0.000720 0.699390 0.041 Uiso 1 1 calc R . . . .
H1B H 0.705157 -0.123037 0.594947 0.041 Uiso 1 1 calc R . . . .
N2 N 0.6457(6) 0.1039(4) 0.4297(4) 0.0380(11) Uani 1 1 d . . . . .
H2A H 0.629268 0.058458 0.346404 0.046 Uiso 1 1 calc R . . . .
H2B H 0.615628 0.177272 0.424161 0.046 Uiso 1 1 calc R . . . .
C1 C 0.8604(8) 0.0120(5) 0.5711(6) 0.0494(16) Uani 1 1 d . . . . .
H1C H 0.857993 -0.053571 0.495128 0.059 Uiso 1 1 calc R . . . .
H1D H 0.974609 0.033547 0.648474 0.059 Uiso 1 1 calc R . . . .
C2 C 0.8295(8) 0.1321(5) 0.5285(6) 0.0496(16) Uani 1 1 d . . . . .
H2C H 0.855667 0.203431 0.608972 0.060 Uiso 1 1 calc R . . . .
H2D H 0.906200 0.157154 0.486719 0.060 Uiso 1 1 calc R . . . .
N3 N 0.1088(5) 0.4458(4) 0.3861(4) 0.0330(10) Uani 1 1 d . . . . .
H3AA H 0.141349 0.481589 0.330989 0.040 Uiso 0.6 1 calc R . . A 1
H3AB H 0.202477 0.435237 0.450783 0.040 Uiso 0.6 1 calc R . . A 1
H3AC H 0.031125 0.368958 0.336829 0.040 Uiso 0.6 1 calc R . . A 1
H3BD H 0.120820 0.367909 0.353697 0.040 Uiso 0.4 1 calc R . . B 2
H3BE H 0.049430 0.473121 0.315982 0.040 Uiso 0.4 1 calc R . . B 2
H3BF H 0.214433 0.501561 0.437156 0.040 Uiso 0.4 1 calc R . . B 2
C3A C 0.0084(18) 0.4367(12) 0.4749(14) 0.036(3) Uani 0.4 1 d . . . C 2
H3AD H -0.106865 0.375825 0.420283 0.043 Uiso 0.4 1 calc R . . C 2
H3AE H 0.071822 0.406624 0.551507 0.043 Uiso 0.4 1 calc R . . C 2
C3B C 0.0281(13) 0.5314(9) 0.4522(9) 0.033(2) Uani 0.6 1 d . . . C 1
H3BA H -0.073535 0.543850 0.382202 0.039 Uiso 0.6 1 calc R . . C 1
H3BB H 0.111830 0.615548 0.505475 0.039 Uiso 0.6 1 calc R . . C 1
N4 N 0.9333(5) 0.2886(4) 0.9482(4) 0.0370(11) Uani 1 1 d . . . . .
H4A H 0.953341 0.346563 1.021548 0.056 Uiso 1 1 d R . . . .
H4B H 0.924991 0.214973 0.962198 0.056 Uiso 1 1 d R . . . .
H4C H 0.844681 0.293303 0.881368 0.056 Uiso 1 1 d R . . . .
H4D H 1.025241 0.310453 0.936208 0.056 Uiso 1 1 d R . . . .
O15B O 0.161(4) 0.805(2) 0.7620(19) 0.042(4) Uani 0.45 1 d . U . D 2
H15A H 0.138606 0.874973 0.792074 0.064 Uiso 0.45 1 d R . . D 2
H15B H 0.270836 0.814133 0.799724 0.064 Uiso 0.45 1 d R . . D 2
O14 O 0.7939(6) 0.0283(4) 0.8990(5) 0.0544(11) Uani 1 1 d . . . . .
H14A H 0.687360 0.016335 0.886155 0.082 Uiso 1 1 d G . . . .
H14B H 0.832109 -0.033326 0.924413 0.082 Uiso 1 1 d G . . . .
O15A O 0.149(3) 0.793(2) 0.7942(17) 0.051(4) Uani 0.55 1 d . U . E 1
H15C H 0.252180 0.788053 0.807974 0.076 Uiso 0.55 1 d R . . E 1
H15D H 0.150281 0.871343 0.823444 0.076 Uiso 0.55 1 d R . . E 1

loop_
_atom_site_aniso_label
_atom_site_aniso_U_11
_atom_site_aniso_U_22
_atom_site_aniso_U_33
_atom_site_aniso_U_23
_atom_site_aniso_U_13
_atom_site_aniso_U_12
Mo1 0.0226(2) 0.0220(2) 0.0231(2) 0.00744(15) 0.01053(18) 0.00686(16)
Mo2 0.0252(2) 0.0218(2) 0.0219(2) 0.00594(15) 0.01013(18) 0.00878(17)
Mo3 0.0302(3) 0.0201(2) 0.0247(2) 0.00638(15) 0.01164(19) 0.00681(17)
Cu1 0.0310(5) 0.0323(5) 0.0344(5) 0.0107(4) 0.0160(4) 0.0108(4)
V1 0.0151(4) 0.0206(4) 0.0218(4) 0.0063(3) 0.0068(3) 0.0071(3)
O1 0.032(2) 0.0239(16) 0.0241(16) 0.0089(12) 0.0121(15) 0.0129(14)
O2 0.034(2) 0.037(2) 0.0298(18) 0.0147(14) 0.0113(16) 0.0136(17)
O3 0.032(2) 0.0313(19) 0.044(2) 0.0100(15) 0.0218(18) 0.0067(16)
O4 0.0267(19) 0.0235(17) 0.0313(17) 0.0067(13) 0.0176(15) 0.0099(14)
O5 0.0264(19) 0.0219(16) 0.0219(16) 0.0042(12) 0.0085(14) 0.0068(14)
O6 0.037(2) 0.034(2) 0.0262(18) 0.0114(14) 0.0118(16) 0.0135(16)
O7 0.031(2) 0.0307(19) 0.0337(19) 0.0073(14) 0.0131(16) 0.0156(16)
O8 0.027(2) 0.0213(16) 0.0219(16) 0.0048(12) 0.0064(14) 0.0046(14)
O9 0.058(3) 0.031(2) 0.037(2) 0.0117(15) 0.0222(19) 0.0249(19)
O10 0.034(2) 0.041(2) 0.036(2) 0.0129(15) 0.0123(18) -0.0017(17)
O11 0.0201(18) 0.0243(16) 0.0255(16) 0.0056(12) 0.0084(14) 0.0066(14)
O12 0.021(2) 0.037(2) 0.0337(19) 0.0133(14) 0.0088(16) 0.0125(16)
O13 0.0233(18) 0.0236(16) 0.0269(16) 0.0105(12) 0.0125(14) 0.0118(14)
N1 0.037(3) 0.031(2) 0.035(2) 0.0067(17) 0.016(2) 0.014(2)
N2 0.044(3) 0.034(2) 0.042(3) 0.0128(19) 0.023(2) 0.014(2)
C1 0.041(4) 0.055(4) 0.047(4) 0.006(3) 0.021(3) 0.008(3)
C2 0.049(4) 0.034(3) 0.075(4) 0.013(3) 0.040(4) 0.007(3)
N3 0.033(3) 0.041(3) 0.027(2) 0.0127(18) 0.011(2) 0.016(2)
C3A 0.032(8) 0.026(7) 0.039(8) 0.015(6) 0.002(7) 0.003(6)
C3B 0.041(6) 0.035(5) 0.026(4) 0.009(4) 0.014(4) 0.020(4)
N4 0.024(3) 0.037(2) 0.046(3) 0.0071(19) 0.013(2) 0.013(2)
O15B 0.038(7) 0.039(7) 0.043(7) 0.009(5) 0.014(6) 0.006(5)
O14 0.061(3) 0.048(3) 0.059(3) 0.024(2) 0.028(3) 0.013(2)
O15A 0.042(6) 0.049(6) 0.057(8) 0.015(5) 0.017(6) 0.009(4)

loop_
_atom_type_symbol
_atom_type_description
_atom_type_scat_dispersion_real
_atom_type_scat_dispersion_imag
_atom_type_scat_source
C C 0.0033 0.0016 'International Tables Vol C Tables 4.2.6.8 and 6.1.1.4'
H H 0.0000 0.0000 'International Tables Vol C Tables 4.2.6.8 and 6.1.1.4'
Cu Cu 0.3201 1.2651 'International Tables Vol C Tables 4.2.6.8 and 6.1.1.4'
Mo Mo -1.6832 0.6857 'International Tables Vol C Tables 4.2.6.8 and 6.1.1.4'
N N 0.0061 0.0033 'International Tables Vol C Tables 4.2.6.8 and 6.1.1.4'
O O 0.0106 0.0060 'International Tables Vol C Tables 4.2.6.8 and 6.1.1.4'
V V 0.3005 0.5294 'International Tables Vol C Tables 4.2.6.8 and 6.1.1.4'

loop_
_geom_angle_atom_site_label_1
_geom_angle_atom_site_label_2
_geom_angle_atom_site_label_3
_geom_angle
_geom_angle_site_symmetry_1
_geom_angle_site_symmetry_3
O1 Mo1 O4 149.64(12) . .
O1 Mo1 O5 83.26(12) . .
O1 Mo1 O11 73.45(11) . 2_667
O2 Mo1 O1 98.21(15) . .
O2 Mo1 O4 102.42(14) . .
O2 Mo1 O5 91.32(13) . .
O2 Mo1 O11 164.07(14) . 2_667
O3 Mo1 O1 100.29(14) . .
O3 Mo1 O2 104.36(16) . .
O3 Mo1 O4 95.91(15) . .
O3 Mo1 O5 163.13(14) . .
O3 Mo1 O11 90.65(13) . 2_667
O4 Mo1 O5 74.30(12) . .
O4 Mo1 O11 80.90(11) . 2_667
O5 Mo1 O11 74.44(10) . 2_667
O4 Mo2 O5 74.85(12) . .
O4 Mo2 O8 149.83(12) . .
O4 Mo2 O13 83.02(11) . 2_667
O5 Mo2 O13 76.11(10) . 2_667
O6 Mo2 O4 101.06(14) . .
O6 Mo2 O5 92.39(13) . .
O6 Mo2 O7 104.12(15) . .
O6 Mo2 O8 97.08(14) . .
O6 Mo2 O13 166.47(14) . 2_667
O7 Mo2 O4 98.49(15) . .
O7 Mo2 O5 163.19(13) . .
O7 Mo2 O8 100.21(14) . .
O7 Mo2 O13 87.86(12) . 2_667
O8 Mo2 O5 80.52(12) . .
O8 Mo2 O13 74.27(11) . 2_667
O1 Mo3 O11 75.13(12) 2_667 .
O1 Mo3 O13 81.21(12) 2_667 2_667
O8 Mo3 O1 150.12(12) . 2_667
O8 Mo3 O11 82.33(12) . .
O8 Mo3 O13 74.20(11) . 2_667
O9 Mo3 O1 97.54(15) . 2_667
O9 Mo3 O8 99.43(14) . .
O9 Mo3 O10 104.79(18) . .
O9 Mo3 O11 164.91(15) . .
O9 Mo3 O13 90.68(14) . 2_667
O10 Mo3 O1 101.05(14) . 2_667
O10 Mo3 O8 98.15(15) . .
O10 Mo3 O11 89.70(15) . .
O10 Mo3 O13 163.81(15) . 2_667
O11 Mo3 O13 75.30(10) . 2_667
N1 Cu1 N1 180.0 2_656 .
N1 Cu1 N2 94.59(17) . 2_656
N1 Cu1 N2 85.41(17) . .
N1 Cu1 N2 85.41(17) 2_656 2_656
N1 Cu1 N2 94.59(17) 2_656 .
N2 Cu1 N2 180.00(17) 2_656 .
O11 V1 O5 112.63(14) . .
O12 V1 O5 110.32(15) . .
O12 V1 O11 106.43(16) . .
O12 V1 O13 107.88(15) . .
O13 V1 O5 110.57(14) . .
O13 V1 O11 108.82(13) . .
Mo1 O1 Mo3 117.27(16) . 2_667
Mo2 O4 Mo1 116.76(16) . .
Mo1 O5 Mo2 90.64(11) . .
V1 O5 Mo1 130.32(14) . .
V1 O5 Mo2 128.11(15) . .
Mo3 O8 Mo2 118.84(16) . .
Mo3 O11 Mo1 90.62(11) . 2_667
V1 O11 Mo1 131.74(14) . 2_667
V1 O11 Mo3 127.86(15) . .
Mo2 O13 Mo3 88.74(10) 2_667 2_667
V1 O13 Mo2 129.52(15) . 2_667
V1 O13 Mo3 128.90(15) . 2_667
Cu1 N1 H1A 109.6 . .
Cu1 N1 H1B 109.6 . .
H1A N1 H1B 108.2 . .
C1 N1 Cu1 110.1(3) . .
C1 N1 H1A 109.6 . .
C1 N1 H1B 109.6 . .
Cu1 N2 H2A 110.4 . .
Cu1 N2 H2B 110.4 . .
H2A N2 H2B 108.6 . .
C2 N2 Cu1 106.7(3) . .
C2 N2 H2A 110.4 . .
C2 N2 H2B 110.4 . .
N1 C1 H1C 109.9 . .
N1 C1 H1D 109.9 . .
N1 C1 C2 108.8(5) . .
H1C C1 H1D 108.3 . .
C2 C1 H1C 109.9 . .
C2 C1 H1D 109.9 . .
N2 C2 C1 109.1(4) . .
N2 C2 H2C 109.9 . .
N2 C2 H2D 109.9 . .
C1 C2 H2C 109.9 . .
C1 C2 H2D 109.9 . .
H2C C2 H2D 108.3 . .
H3AA N3 H3AB 109.5 . .
H3AA N3 H3AC 109.5 . .
H3AB N3 H3AC 109.5 . .
H3BD N3 H3BE 109.5 . .
H3BD N3 H3BF 109.5 . .
H3BE N3 H3BF 109.5 . .
C3A N3 H3BD 109.5 . .
C3A N3 H3BE 109.5 . .
C3A N3 H3BF 109.5 . .
C3B N3 H3AA 109.5 . .
C3B N3 H3AB 109.5 . .
C3B N3 H3AC 109.5 . .
N3 C3A H3AD 110.1 . .
N3 C3A H3AE 110.1 . .
C3A C3A N3 107.9(14) 2_566 .
C3A C3A H3AD 110.1 2_566 .
C3A C3A H3AE 110.1 2_566 .
H3AD C3A H3AE 108.4 . .
N3 C3B C3B 109.2(9) . 2_566
N3 C3B H3BA 109.8 . .
N3 C3B H3BB 109.8 . .
C3B C3B H3BA 109.8 2_566 .
C3B C3B H3BB 109.8 2_566 .
H3BA C3B H3BB 108.3 . .
H4A N4 H4B 109.5 . .
H4A N4 H4C 109.5 . .
H4A N4 H4D 103.1 . .
H4B N4 H4C 114.8 . .
H4B N4 H4D 109.6 . .
H4C N4 H4D 109.6 . .
H15A O15B H15B 109.5 . .
H14A O14 H14B 109.4 . .
H15C O15A H15D 109.5 . .

loop_
_geom_bond_atom_site_label_1
_geom_bond_atom_site_label_2
_geom_bond_distance
_geom_bond_site_symmetry_2
Mo1 O1 1.918(3) .
Mo1 O2 1.711(3) .
Mo1 O3 1.709(3) .
Mo1 O4 1.929(3) .
Mo1 O5 2.289(3) .
Mo1 O11 2.342(3) 2_667
Mo2 O4 1.895(3) .
Mo2 O5 2.291(3) .
Mo2 O6 1.717(3) .
Mo2 O7 1.723(3) .
Mo2 O8 1.922(3) .
Mo2 O13 2.332(3) 2_667
Mo3 O1 1.921(3) 2_667
Mo3 O8 1.887(3) .
Mo3 O9 1.710(3) .
Mo3 O10 1.715(3) .
Mo3 O11 2.269(3) .
Mo3 O13 2.359(3) 2_667
Cu1 N1 1.993(4) 2_656
Cu1 N1 1.993(4) .
Cu1 N2 2.020(4) 2_656
Cu1 N2 2.020(4) .
V1 O5 1.755(3) .
V1 O11 1.752(3) .
V1 O12 1.635(3) .
V1 O13 1.743(3) .
N1 H1A 0.8900 .
N1 H1B 0.8900 .
N1 C1 1.462(6) .
N2 H2A 0.8900 .
N2 H2B 0.8900 .
N2 C2 1.464(7) .
C1 H1C 0.9700 .
C1 H1D 0.9700 .
C1 C2 1.516(7) .
C2 H2C 0.9700 .
C2 H2D 0.9700 .
N3 H3AA 0.8900 .
N3 H3AB 0.8900 .
N3 H3AC 0.8900 .
N3 H3BD 0.8900 .
N3 H3BE 0.8900 .
N3 H3BF 0.8900 .
N3 C3A 1.532(16) .
N3 C3B 1.478(9) .
C3A C3A 1.43(3) 2_566
C3A H3AD 0.9700 .
C3A H3AE 0.9700 .
C3B C3B 1.545(17) 2_566
C3B H3BA 0.9700 .
C3B H3BB 0.9700 .
N4 H4A 0.8509 .
N4 H4B 0.8492 .
N4 H4C 0.8499 .
N4 H4D 0.8499 .
O15B H15A 0.8499 .
O15B H15B 0.8496 .
O14 H14A 0.8497 .
O14 H14B 0.8500 .
O15A H15C 0.8496 .
O15A H15D 0.8502 .

loop_
_geom_torsion_atom_site_label_1
_geom_torsion_atom_site_label_2
_geom_torsion_atom_site_label_3
_geom_torsion_atom_site_label_4
_geom_torsion
_geom_torsion_site_symmetry_1
_geom_torsion_site_symmetry_4
Cu1 N1 C1 C2 31.4(5) . .
Cu1 N2 C2 C1 41.7(5) . .
O1 Mo3 O8 Mo2 53.8(4) 2_667 .
O5 Mo2 O4 Mo1 -16.46(14) . .
O5 V1 O11 Mo1 126.3(2) . 2_667
O5 V1 O11 Mo3 -9.1(2) . .
O5 V1 O13 Mo2 -127.6(2) . 2_667
O5 V1 O13 Mo3 1.4(2) . 2_667
O6 Mo2 O4 Mo1 73.03(18) . .
O7 Mo2 O4 Mo1 179.32(16) . .
O8 Mo2 O4 Mo1 -52.8(3) . .
O9 Mo3 O8 Mo2 -70.0(2) . .
O10 Mo3 O8 Mo2 -176.59(18) . .
O11 Mo3 O8 Mo2 94.82(17) . .
O11 V1 O5 Mo1 -127.1(2) . .
O11 V1 O5 Mo2 6.1(2) . .
O11 V1 O13 Mo2 -3.4(3) . 2_667
O11 V1 O13 Mo3 125.57(19) . 2_667
O12 V1 O5 Mo1 114.1(2) . .
O12 V1 O5 Mo2 -112.7(2) . .
O12 V1 O11 Mo1 -112.7(2) . 2_667
O12 V1 O11 Mo3 111.9(2) . .
O12 V1 O13 Mo2 111.7(2) . 2_667
O12 V1 O13 Mo3 -119.3(2) . 2_667
O13 Mo2 O4 Mo1 -93.90(16) 2_667 .
O13 Mo3 O8 Mo2 18.01(14) 2_667 .
O13 V1 O5 Mo1 -5.1(3) . .
O13 V1 O5 Mo2 128.05(18) . .
O13 V1 O11 Mo1 3.3(3) . 2_667
O13 V1 O11 Mo3 -132.09(18) . .
N1 C1 C2 N2 -49.2(6) . .
